data_2223505
loop_
_publ_author_name
'Kim, Nam-Ho'
'Ha, Kwang'

_publ_section_title
;
 4,11-Diaza-1,8-diazoniacyclotetradecane bis(pyridine-2-carboxylate)
 dihydrate
;
_journal_coeditor_code NK2004
_journal_issue 10
_journal_name_full 'Acta Crystallographica Section E'
_journal_page_first o2504
_journal_paper_doi 10.1107/S1600536809037258
_journal_volume 65
_journal_year 2009
_chemical_formula_iupac 'C10 H26 N4 2+, 2C6 H4 N O2 -, 2(H2 O)'
_chemical_formula_moiety 'C10 H26 N4 2+, 2(C6 H4 N O2 -), 2(H2 O)'
_chemical_formula_sum 'C22 H38 N6 O6'
_chemical_formula_weight 482.58
_chemical_name_systematic
;
4,11-Diaza-1,8-diazoniacyclotetradecane bis(pyridine-2-carboxylate) dihydrate
;
_space_group_IT_number 14
_symmetry_cell_setting monoclinic
_symmetry_space_group_name_Hall '-P 2ybc'
_symmetry_space_group_name_H-M 'P 1 21/c 1'
_atom_sites_solution_hydrogens geom
_atom_sites_solution_primary direct
_atom_sites_solution_secondary difmap
_cell_angle_alpha 90.00
_cell_angle_beta 93.104(2)
_cell_angle_gamma 90.00
_cell_formula_units_Z 2
_cell_length_a 10.2746(8)
_cell_length_b 12.0551(9)
_cell_length_c 10.3244(8)
_cell_measurement_reflns_used 1456
_cell_measurement_temperature 200(2)
_cell_measurement_theta_max 24.31
_cell_measurement_theta_min 2.61
_cell_volume 1276.92(17)
_computing_cell_refinement 'SAINT (Bruker, 2007)'
_computing_data_collection 'SMART (Bruker, 2007)'
_computing_data_reduction 'SAINT (Bruker, 2007)'
_computing_molecular_graphics 'ORTEP-3 for Windows (Farrugia, 1997) and PLATON (Spek, 2009)'
_computing_publication_material 'SHELXTL (Sheldrick, 2008)'
_computing_structure_refinement 'SHELXTL (Sheldrick, 2008)'
_computing_structure_solution 'SHELXTL (Sheldrick, 2008)'
_diffrn_ambient_temperature 200(2)
_diffrn_measured_fraction_theta_full 0.997
_diffrn_measured_fraction_theta_max 0.997
_diffrn_measurement_device_type 'Bruker SMART 1000 CCD'
_diffrn_measurement_method \w
_diffrn_radiation_monochromator graphite
_diffrn_radiation_source 'fine-focus sealed tube'
_diffrn_radiation_type MoK\a
_diffrn_radiation_wavelength 0.71073
_diffrn_reflns_av_R_equivalents 0.0701
_diffrn_reflns_av_sigmaI/netI 0.0935
_diffrn_reflns_limit_h_max 13
_diffrn_reflns_limit_h_min -11
_diffrn_reflns_limit_k_max 15
_diffrn_reflns_limit_k_min -16
_diffrn_reflns_limit_l_max 13
_diffrn_reflns_limit_l_min -13
_diffrn_reflns_number 9364
_diffrn_reflns_theta_full 28.30
_diffrn_reflns_theta_max 28.30
_diffrn_reflns_theta_min 1.98
_exptl_absorpt_coefficient_mu 0.092
_exptl_absorpt_correction_T_max 1.000000
_exptl_absorpt_correction_T_min 0.867723
_exptl_absorpt_correction_type multi-scan
_exptl_absorpt_process_details '(SADABS: Sheldrick, 1996)'
_exptl_crystal_colour colourless
_exptl_crystal_density_diffrn 1.255
_exptl_crystal_density_method 'not measured'
_exptl_crystal_description block
_exptl_crystal_F_000 520
_exptl_crystal_size_max 0.22
_exptl_crystal_size_mid 0.17
_exptl_crystal_size_min 0.11
_refine_diff_density_max 0.223
_refine_diff_density_min -0.247
_refine_ls_extinction_method none
_refine_ls_goodness_of_fit_ref 1.017
_refine_ls_hydrogen_treatment constr
_refine_ls_matrix_type full
_refine_ls_number_parameters 154
_refine_ls_number_reflns 3152
_refine_ls_number_restraints 0
_refine_ls_restrained_S_all 1.017
_refine_ls_R_factor_all 0.1397
_refine_ls_R_factor_gt 0.0547
_refine_ls_shift/su_max 0.000
_refine_ls_shift/su_mean 0.000
_refine_ls_structure_factor_coef Fsqd
_refine_ls_weighting_details 'calc w=1/[\s^2^(Fo^2^)+(0.0315P)^2^] where P=(Fo^2^+2Fc^2^)/3'
_refine_ls_weighting_scheme calc
_refine_ls_wR_factor_gt 0.0910
_refine_ls_wR_factor_ref 0.1227
_reflns_number_gt 1540
_reflns_number_total 3152
_reflns_threshold_expression I>2\s(I)
_cod_data_source_file nk2004.cif
_cod_data_source_block I
_cod_original_sg_symbol_H-M 'P 21/c'
_cod_database_code 2223505
_cod_database_fobs_code 2223505

loop_
_symmetry_equiv_pos_as_xyz
'x, y, z'
'-x, y+1/2, -z+1/2'
'-x, -y, -z'
'x, -y-1/2, z-1/2'

loop_
_atom_site_type_symbol
_atom_site_label
_atom_site_fract_x
_atom_site_fract_y
_atom_site_fract_z
_atom_site_U_iso_or_equiv
_atom_site_adp_type
_atom_site_calc_flag
_atom_site_refinement_flags
_atom_site_occupancy
_atom_site_disorder_assembly
_atom_site_disorder_group
O O1 0.84295(15) 0.05500(12) 0.30790(13) 0.0377(4) Uani d . 1 . .
O O2 0.71238(16) 0.00216(13) 0.46269(15) 0.0433(5) Uani d . 1 . .
N N1 0.67291(18) 0.21986(15) 0.23751(17) 0.0333(5) Uani d . 1 . .
C C1 0.5839(2) 0.29517(19) 0.1972(2) 0.0383(6) Uani d . 1 . .
H H1 0.6109 0.3538 0.1434 0.046 Uiso calc R 1 . .
C C2 0.4558(2) 0.2926(2) 0.2290(2) 0.0434(6) Uani d . 1 . .
H H2 0.3960 0.3481 0.1984 0.052 Uiso calc R 1 . .
C C3 0.4166(2) 0.2074(2) 0.3066(2) 0.0449(7) Uani d . 1 . .
H H3 0.3282 0.2017 0.3283 0.054 Uiso calc R 1 . .
C C4 0.5066(2) 0.1306(2) 0.3524(2) 0.0384(6) Uani d . 1 . .
H H4 0.4818 0.0725 0.4082 0.046 Uiso calc R 1 . .
C C5 0.6339(2) 0.13915(18) 0.31597(19) 0.0278(5) Uani d . 1 . .
C C6 0.7385(2) 0.05841(18) 0.3658(2) 0.0312(5) Uani d . 1 . .
N N2 0.14631(18) 0.09306(16) 0.05713(17) 0.0374(5) Uani d . 1 . .
H H21 0.1475 0.0811 0.1452 0.045 Uiso d R 1 . .
N N3 0.12754(18) -0.12813(15) -0.05896(17) 0.0360(5) Uani d . 1 . .
H H31 0.1456 -0.1194 -0.1447 0.043 Uiso calc R 1 . .
H H32 0.0565 -0.0845 -0.0438 0.043 Uiso calc R 1 . .
C C7 0.0412(3) 0.2719(2) 0.0986(3) 0.0510(7) Uani d . 1 . .
H H7A 0.0561 0.3529 0.0946 0.061 Uiso calc R 1 . .
H H7B 0.0435 0.2503 0.1912 0.061 Uiso calc R 1 . .
C C8 0.1501(2) 0.2132(2) 0.0340(2) 0.0446(7) Uani d . 1 . .
H H8A 0.1424 0.2276 -0.0605 0.054 Uiso calc R 1 . .
H H8B 0.2349 0.2430 0.0681 0.054 Uiso calc R 1 . .
C C9 0.2570(2) 0.0350(2) 0.0057(2) 0.0459(7) Uani d . 1 . .
H H9A 0.3388 0.0598 0.0519 0.055 Uiso calc R 1 . .
H H9B 0.2625 0.0525 -0.0875 0.055 Uiso calc R 1 . .
C C10 0.2406(2) -0.0876(2) 0.0229(2) 0.0485(7) Uani d . 1 . .
H H10A 0.3206 -0.1264 -0.0015 0.058 Uiso calc R 1 . .
H H10B 0.2270 -0.1042 0.1151 0.058 Uiso calc R 1 . .
C C11 0.0922(3) -0.24601(19) -0.0372(3) 0.0487(7) Uani d . 1 . .
H H11A 0.0928 -0.2609 0.0571 0.058 Uiso calc R 1 . .
H H11B 0.1577 -0.2949 -0.0748 0.058 Uiso calc R 1 . .
O O3 0.11622(16) 0.04470(16) 0.33220(14) 0.0609(6) Uani d . 1 . .
H H3A 0.0351 0.0418 0.3385 0.091 Uiso d R 1 . .
H H3B 0.1593 0.0314 0.4019 0.091 Uiso d R 1 . .

loop_
_atom_site_aniso_label
_atom_site_aniso_U_11
_atom_site_aniso_U_22
_atom_site_aniso_U_33
_atom_site_aniso_U_12
_atom_site_aniso_U_13
_atom_site_aniso_U_23
O1 0.0313(10) 0.0450(11) 0.0374(9) 0.0095(8) 0.0064(8) 0.0074(8)
O2 0.0425(11) 0.0484(11) 0.0389(9) -0.0014(8) 0.0010(8) 0.0163(8)
N1 0.0335(12) 0.0338(11) 0.0327(10) 0.0028(9) 0.0026(9) 0.0033(9)
C1 0.0439(16) 0.0346(14) 0.0361(13) 0.0048(12) -0.0003(12) 0.0055(11)
C2 0.0398(16) 0.0423(16) 0.0476(15) 0.0118(13) -0.0042(13) -0.0027(13)
C3 0.0305(15) 0.0573(18) 0.0473(15) 0.0062(13) 0.0050(12) 0.0018(14)
C4 0.0377(15) 0.0464(15) 0.0314(13) -0.0027(13) 0.0038(11) 0.0052(12)
C5 0.0289(13) 0.0303(13) 0.0239(11) -0.0024(11) -0.0012(10) -0.0007(10)
C6 0.0365(15) 0.0284(13) 0.0281(12) -0.0041(11) -0.0045(11) -0.0015(11)
N2 0.0427(13) 0.0406(12) 0.0296(10) 0.0016(10) 0.0071(9) -0.0003(9)
N3 0.0392(12) 0.0361(12) 0.0333(10) 0.0082(10) 0.0086(9) 0.0035(9)
C7 0.074(2) 0.0301(14) 0.0499(16) -0.0049(14) 0.0144(16) 0.0006(12)
C8 0.0459(17) 0.0431(16) 0.0448(15) -0.0104(13) 0.0036(13) 0.0033(13)
C9 0.0392(16) 0.0610(18) 0.0377(14) -0.0040(14) 0.0035(12) -0.0116(13)
C10 0.0424(16) 0.0643(19) 0.0383(14) 0.0160(14) -0.0020(13) -0.0044(13)
C11 0.0565(18) 0.0364(16) 0.0554(17) 0.0108(13) 0.0231(15) 0.0159(13)
O3 0.0392(11) 0.1048(16) 0.0385(10) -0.0009(11) 0.0012(9) 0.0222(10)

loop_
_atom_type_symbol
_atom_type_description
_atom_type_scat_dispersion_real
_atom_type_scat_dispersion_imag
_atom_type_scat_source
C C 0.0033 0.0016 'International Tables Vol C Tables 4.2.6.8 and 6.1.1.4'
H H 0.0000 0.0000 'International Tables Vol C Tables 4.2.6.8 and 6.1.1.4'
N N 0.0061 0.0033 'International Tables Vol C Tables 4.2.6.8 and 6.1.1.4'
O O 0.0106 0.0060 'International Tables Vol C Tables 4.2.6.8 and 6.1.1.4'

loop_
_geom_angle_atom_site_label_1
_geom_angle_atom_site_label_2
_geom_angle_atom_site_label_3
_geom_angle_site_symmetry_1
_geom_angle_site_symmetry_3
_geom_angle
_geom_angle_publ_flag
C1 N1 C5 . . 117.3(2) ?
N1 C1 C2 . . 123.9(2) ?
N1 C1 H1 . . 118.1 ?
C2 C1 H1 . . 118.1 ?
C1 C2 C3 . . 118.0(2) ?
C1 C2 H2 . . 121.0 ?
C3 C2 H2 . . 121.0 ?
C4 C3 C2 . . 119.4(2) ?
C4 C3 H3 . . 120.3 ?
C2 C3 H3 . . 120.3 ?
C3 C4 C5 . . 119.0(2) ?
C3 C4 H4 . . 120.5 ?
C5 C4 H4 . . 120.5 ?
N1 C5 C4 . . 122.4(2) ?
N1 C5 C6 . . 116.15(19) ?
C4 C5 C6 . . 121.4(2) ?
O2 C6 O1 . . 126.1(2) ?
O2 C6 C5 . . 116.1(2) ?
O1 C6 C5 . . 117.80(19) ?
C9 N2 C8 . . 112.69(19) ?
C9 N2 H21 . . 108.4 ?
C8 N2 H21 . . 108.5 ?
C10 N3 C11 . . 114.79(19) ?
C10 N3 H31 . . 108.6 ?
C11 N3 H31 . . 108.6 ?
C10 N3 H32 . . 108.6 ?
C11 N3 H32 . . 108.6 ?
H31 N3 H32 . . 107.5 ?
C8 C7 C11 . 3 113.3(2) ?
C8 C7 H7A . . 108.9 ?
C11 C7 H7A 3 . 108.9 ?
C8 C7 H7B . . 108.9 ?
C11 C7 H7B 3 . 108.9 ?
H7A C7 H7B . . 107.7 ?
N2 C8 C7 . . 111.34(19) ?
N2 C8 H8A . . 109.4 ?
C7 C8 H8A . . 109.4 ?
N2 C8 H8B . . 109.4 ?
C7 C8 H8B . . 109.4 ?
H8A C8 H8B . . 108.0 ?
N2 C9 C10 . . 109.6(2) ?
N2 C9 H9A . . 109.8 ?
C10 C9 H9A . . 109.8 ?
N2 C9 H9B . . 109.8 ?
C10 C9 H9B . . 109.8 ?
H9A C9 H9B . . 108.2 ?
N3 C10 C9 . . 110.3(2) ?
N3 C10 H10A . . 109.6 ?
C9 C10 H10A . . 109.6 ?
N3 C10 H10B . . 109.6 ?
C9 C10 H10B . . 109.6 ?
H10A C10 H10B . . 108.1 ?
N3 C11 C7 . 3 110.9(2) ?
N3 C11 H11A . . 109.5 ?
C7 C11 H11A 3 . 109.5 ?
N3 C11 H11B . . 109.5 ?
C7 C11 H11B 3 . 109.5 ?
H11A C11 H11B . . 108.0 ?
H3A O3 H3B . . 113.9 ?

loop_
_geom_bond_atom_site_label_1
_geom_bond_atom_site_label_2
_geom_bond_site_symmetry_2
_geom_bond_distance
_geom_bond_publ_flag
O1 C6 . 1.257(2) ?
O2 C6 . 1.250(2) ?
N1 C1 . 1.339(3) ?
N1 C5 . 1.341(2) ?
C1 C2 . 1.374(3) ?
C1 H1 . 0.9500 ?
C2 C3 . 1.377(3) ?
C2 H2 . 0.9500 ?
C3 C4 . 1.374(3) ?
C3 H3 . 0.9500 ?
C4 C5 . 1.385(3) ?
C4 H4 . 0.9500 ?
C5 C6 . 1.519(3) ?
N2 C9 . 1.459(3) ?
N2 C8 . 1.468(3) ?
N2 H21 . 0.9200 ?
N3 C10 . 1.482(3) ?
N3 C11 . 1.487(3) ?
N3 H31 . 0.9200 ?
N3 H32 . 0.9200 ?
C7 C8 . 1.509(3) ?
C7 C11 3 1.511(4) ?
C7 H7A . 0.9900 ?
C7 H7B . 0.9900 ?
C8 H8A . 0.9900 ?
C8 H8B . 0.9900 ?
C9 C10 . 1.499(3) ?
C9 H9A . 0.9900 ?
C9 H9B . 0.9900 ?
C10 H10A . 0.9900 ?
C10 H10B . 0.9900 ?
C11 C7 3 1.511(4) ?
C11 H11A . 0.9900 ?
C11 H11B . 0.9900 ?
O3 H3A . 0.8400 ?
O3 H3B . 0.8400 ?

loop_
_geom_hbond_atom_site_label_D
_geom_hbond_atom_site_label_H
_geom_hbond_atom_site_label_A
_geom_hbond_site_symmetry_A
_geom_hbond_distance_DH
_geom_hbond_distance_HA
_geom_hbond_distance_DA
_geom_hbond_angle_DHA
N2 H21 O3 . 0.92 2.02 2.932(2) 169.5
N3 H32 N2 . 0.92 2.53 2.926(3) 106.2
N3 H32 N2 3 0.92 2.08 2.846(3) 139.4
N3 H31 O1 3_655 0.92 1.86 2.749(2) 160.5
N3 H31 N1 3_655 0.92 2.46 3.039(2) 121.0
O3 H3A O1 1_455 0.84 1.99 2.808(2) 164.8
O3 H3B O2 3_656 0.84 1.91 2.739(2) 167.9

loop_
_geom_torsion_atom_site_label_1
_geom_torsion_atom_site_label_2
_geom_torsion_atom_site_label_3
_geom_torsion_atom_site_label_4
_geom_torsion_site_symmetry_1
_geom_torsion_site_symmetry_2
_geom_torsion_site_symmetry_3
_geom_torsion_site_symmetry_4
_geom_torsion
_geom_torsion_publ_flag
C5 N1 C1 C2 . . . . -1.6(3) ?
N1 C1 C2 C3 . . . . -0.2(4) ?
C1 C2 C3 C4 . . . . 2.0(4) ?
C2 C3 C4 C5 . . . . -1.9(3) ?
C1 N1 C5 C4 . . . . 1.7(3) ?
C1 N1 C5 C6 . . . . -176.94(19) ?
C3 C4 C5 N1 . . . . 0.0(3) ?
C3 C4 C5 C6 . . . . 178.6(2) ?
N1 C5 C6 O2 . . . . 162.19(18) ?
C4 C5 C6 O2 . . . . -16.4(3) ?
N1 C5 C6 O1 . . . . -17.0(3) ?
C4 C5 C6 O1 . . . . 164.4(2) ?
C9 N2 C8 C7 . . . . -174.9(2) ?
C11 C7 C8 N2 3 . . . -68.7(3) ?
C8 N2 C9 C10 . . . . -175.26(19) ?
C11 N3 C10 C9 . . . . -172.71(19) ?
N2 C9 C10 N3 . . . . 66.5(2) ?
C10 N3 C11 C7 . . . 3 165.97(19) ?
